data_1100111
loop_
_publ_author_name
'Daniel J. Stasko'
'Kevin J. Perzynski'
'Mark A. Wasil'
'Julia K. Brodbeck'
'Kristin Kirschbaum'
'Yong Wah Kim'
'Cora Lind'

_publ_contact_author
;
Daniel J. Stasko
;
_publ_contact_author_email daniel.stasko@utoledo.edu
_publ_contact_author_fax 419-530-4033
_publ_contact_author_phone 419-530-4087
_publ_section_title
;
An Addition to the Oxoacid Family: H2B12(OH)12
;
_journal_name_full 'Inorganic Chemistry'
_journal_page_first 3786
_journal_page_last 3788
_journal_paper_doi 10.1021/ic049564k
_journal_volume 43
_journal_year 2004
_chemical_formula_sum 'B12 H12 N2 O12'
_space_group_IT_number 14
_space_group_name_Hall '-P 2yn'
_space_group_name_H-M_alt 'P 1 21/n 1'
_symmetry_cell_setting monoclinic
_symmetry_space_group_name_Hall '-P 2yn'
_symmetry_space_group_name_H-M 'P 1 21/n 1'
_cell_angle_alpha 90.000003
_cell_angle_beta 92.990499
_cell_angle_gamma 90.000003
_cell_formula_units_Z 2
_cell_length_a 7.135660
_cell_length_b 10.392400
_cell_length_c 9.247710
_cod_original_sg_symbol_H-M 'P 21/n             '
_cod_original_formula_sum 'H12 B12 N2 O12'
_cod_database_code 1100111

loop_
_symmetry_equiv_pos_as_xyz
X,Y,Z
1/2-X,1/2+Y,1/2-Z
-X,-Y,-Z
X+1/2,-Y+1/2,Z+1/2

loop_
_atom_site_label
_atom_site_fract_x
_atom_site_fract_y
_atom_site_fract_z
_atom_site_U_iso_or_equiv
_atom_site_occupancy
_atom_site_type_symbol
N1 0.7780 0.5475 0.5155 0.006 1.000 N
B1 0.6971 0.5239 0.1129 0.005 1.000 B
O1 0.8592 0.5408 0.2093 0.041 1.000 O
B2 0.4567 0.5581 0.1667 0.005 1.000 B
O2 0.4241 0.6063 0.3188 0.041 1.000 O
B3 0.5592 0.6542 0.0362 0.005 1.000 B
O3 0.5974 0.7970 0.0602 0.041 1.000 O
B4 0.6930 0.5596 -0.0863 0.005 1.000 B
O4 0.8586 0.6068 -0.1444 0.041 1.000 O
B5 0.6741 0.3853 -0.0184 0.005 1.000 B
O5 0.8444 0.3208 -0.0246 0.041 1.000 O
B6 0.5377 0.3922 0.1396 0.005 1.000 B
O6 0.5748 0.3063 0.2708 0.041 1.000 O
H1 0.9691 0.5345 0.1966 0.041 1.000 H
H2 0.2980 0.6179 0.3171 0.041 1.000 H
H3 0.7117 0.7996 0.0683 0.041 1.000 H
H4 0.9715 0.5991 -0.1424 0.041 1.000 H
H5 0.9567 0.3219 -0.0257 0.041 1.000 H
H6 0.4627 0.2918 0.2479 0.041 1.000 H
